data_7244615
loop_
_publ_author_name
'Zhang, Jing-Yuan'
'Zhang, Yu-Chen'
'Wang, Xiu-Li'
'Chang, Zhi-Han'
'Zhang, Zhong'
'Lin, Hong-Yan'
'Cui, Zi-Wei'

_publ_section_title
;
 Polyoxometalate-based CuII/CoII complexes tuned using various
 metal--pyrazole loops: design, diverse architectures and catalytic
 activity toward the oxidation of thioether derivatives
;
_journal_name_full CrystEngComm
_journal_paper_doi 10.1039/D2CE00074A
_journal_year 2022
_chemical_formula_moiety 'C56 H80 Cr Cu8 Mo6 N24 O42, 2(Cr Mo6 O24), 4(H2 O)'
_chemical_formula_sum 'C56 H88 Cr3 Cu8 Mo18 N24 O94'
_chemical_formula_weight 4992.74
_space_group_crystal_system triclinic
_space_group_IT_number 2
_space_group_name_Hall '-P 1'
_space_group_name_H-M_alt 'P -1'
_atom_sites_solution_hydrogens mixed
_audit_creation_date 2020-12-04
_audit_creation_method
;
Olex2 1.3-alpha
(compiled 2020.11.12 svn.r5f609507 for OlexSys, GUI svn.r6226)
;
_audit_update_record
;
2021-03-17 deposited with the CCDC.	2022-02-28 downloaded from the CCDC.
;
_cell_angle_alpha 90.0760(10)
_cell_angle_beta 113.7400(10)
_cell_angle_gamma 105.5220(10)
_cell_formula_units_Z 1
_cell_length_a 15.0645(6)
_cell_length_b 15.3364(6)
_cell_length_c 17.7822(7)
_cell_measurement_reflns_used 5647
_cell_measurement_temperature 296.15
_cell_measurement_theta_max 25.127
_cell_measurement_theta_min 1.628
_cell_volume 3595.7(2)
_computing_cell_refinement 'SAINT+ Ver. 2016.5-0 (Bruker-AXS, 2016)'
_computing_data_collection 'APEX3 Ver. 2016.5-0 (Bruker-AXS, 2016)'
_computing_data_reduction 'SAINT+ Ver. 2016.5-0 (Bruker-AXS, 2016)'
_computing_molecular_graphics 'OLEX2 (Dolomanov et al., 2009)'
_computing_publication_material 'OLEX2 (Dolomanov et al., 2009)'
_computing_structure_refinement 'XL (Sheldrick, 2015b)'
_computing_structure_solution 'XT (Sheldrick, 2015a)'
_diffrn_ambient_temperature 296.15
_diffrn_detector 'charge-coupled device (CCD) area detector'
_diffrn_detector_area_resol_mean 7.9
_diffrn_detector_type 'Bruker APEX II'
_diffrn_measured_fraction_theta_full 0.998
_diffrn_measured_fraction_theta_max 0.992
_diffrn_measurement_device 'three-circle diffractometer'
_diffrn_measurement_device_type 'Bruker APEX II Quazar'
_diffrn_measurement_method '0.5\% \w and 0.5\% \f scans'
_diffrn_radiation_collimation 'focusing mirrors'
_diffrn_radiation_detector 'Bruker APEX II'
_diffrn_radiation_monochromator 'mirror optics'
_diffrn_radiation_probe x-ray
_diffrn_radiation_type 'Mo K\a'
_diffrn_radiation_wavelength 0.71073
_diffrn_radiation_xray_symbol K-L~3~
_diffrn_reflns_av_R_equivalents 0.0276
_diffrn_reflns_av_unetI/netI 0.0580
_diffrn_reflns_Laue_measured_fraction_full 0.998
_diffrn_reflns_Laue_measured_fraction_max 0.992
_diffrn_reflns_limit_h_max 19
_diffrn_reflns_limit_h_min -19
_diffrn_reflns_limit_k_max 19
_diffrn_reflns_limit_k_min -15
_diffrn_reflns_limit_l_max 19
_diffrn_reflns_limit_l_min -23
_diffrn_reflns_number 24977
_diffrn_reflns_point_group_measured_fraction_full 0.998
_diffrn_reflns_point_group_measured_fraction_max 0.992
_diffrn_reflns_theta_full 25.242
_diffrn_reflns_theta_max 27.437
_diffrn_reflns_theta_min 1.532
_diffrn_source 'microfocus sealed X-ray tube'
_diffrn_source_current 30.0
_diffrn_source_power 1.2
_diffrn_source_type 'Incoatec I\ms'
_diffrn_source_voltage 40.0
_diffrn_standards_number 0
_exptl_absorpt_coefficient_mu 2.987
_exptl_absorpt_correction_T_max 0.87
_exptl_absorpt_correction_T_min 0.86
_exptl_absorpt_correction_type multi-scan
_exptl_absorpt_process_details
;
SADABS-2016/2 (Krause et al., 2015) was used for absorption correction.
;
_exptl_crystal_colour green
_exptl_crystal_colour_primary green
_exptl_crystal_density_diffrn 2.306
_exptl_crystal_density_method 'not measured'
_exptl_crystal_description block
_exptl_crystal_F_000 2404
_exptl_crystal_size_max 0.24
_exptl_crystal_size_mid 0.22
_exptl_crystal_size_min 0.2
_refine_diff_density_max 0.891
_refine_diff_density_min -0.638
_refine_diff_density_rms 0.132
_refine_ls_extinction_method none
_refine_ls_goodness_of_fit_ref 0.979
_refine_ls_hydrogen_treatment constr
_refine_ls_matrix_type full
_refine_ls_number_parameters 926
_refine_ls_number_reflns 16295
_refine_ls_number_restraints 6
_refine_ls_restrained_S_all 0.979
_refine_ls_R_factor_all 0.0584
_refine_ls_R_factor_gt 0.0366
_refine_ls_shift/su_max 0.002
_refine_ls_shift/su_mean 0.000
_refine_ls_structure_factor_coef Fsqd
_refine_ls_weighting_details 'w=1/[\s^2^(Fo^2^)+(0.0312P)^2^] where P=(Fo^2^+2Fc^2^)/3'
_refine_ls_weighting_scheme calc
_refine_ls_wR_factor_gt 0.0731
_refine_ls_wR_factor_ref 0.0811
_reflns_Friedel_coverage 0.000
_reflns_number_gt 11921
_reflns_number_total 16295
_reflns_threshold_expression 'I > 2\s(I)'
_cod_data_source_file d2ce00074a2.cif
_cod_data_source_block 20191219_czh02_0m_sq
_cod_database_code 7244615
_shelx_shelxl_version_number 2018/3
_shelx_space_group_comment
;
The symmetry employed for this shelxl refinement is uniquely defined
by the following loop, which should always be used as a source of
symmetry information in preference to the above space-group names.
They are only intended as comments.
;
_olex2_refinement_description
;
1. Fixed Uiso
 At 1.2 times of:
  All C(H) groups, All C(H,H) groups, All N(H) groups
 At 1.5 times of:
  All O(H,H) groups
2. Uiso/Uaniso restraints and constraints
Uanis(O5W) \\sim Ueq: with sigma of 0.01 and sigma for terminal atoms of 0.02
3.a Free rotating group:
 O5W(H5WA,H5WB), O6W(H6WA,H6WB)
3.b Rotating group:
 O4W(H4WA,H4WB), O2W(H2WA,H2WB), O1W(H1WA,H1WB), O3W(H3WA,H3WB)
3.c Ternary CH refined with riding coordinates:
 C13(H13), C14(H14), C15(H15), C18(H18)
3.d Secondary CH2 refined with riding coordinates:
 C20(H20A,H20B), C21(H21A,H21B), C22(H22A,H22B), C23(H23A,H23B), C24(H24A,
 H24B), C25(H25A,H25B), C26(H26A,H26B), C27(H27A,H27B)
3.e Aromatic/amide H refined with riding coordinates:
 N9(H9), N10(H10), N11(H11), C5(H5), N12(H12), C6(H6), C7(H7), C8(H8),
 C16(H16), C17(H17), C19(H19), C28(H28)
;
_smtbx_masks_void_probe_radius 1.2
_smtbx_masks_void_truncation_radius 1.2
_olex2_submission_special_instructions 'No special instructions were received'

loop_
_space_group_symop_operation_xyz
'x, y, z'
'-x, -y, -z'

loop_
_atom_site_label
_atom_site_type_symbol
_atom_site_fract_x
_atom_site_fract_y
_atom_site_fract_z
_atom_site_U_iso_or_equiv
_atom_site_adp_type
_atom_site_occupancy
_atom_site_site_symmetry_order
_atom_site_calc_flag
_atom_site_refinement_flags_posn
_atom_site_refinement_flags_adp
_atom_site_refinement_flags_occupancy
_atom_site_disorder_assembly
_atom_site_disorder_group
Mo1 Mo 0.18875(3) 0.43202(3) 0.48884(3) 0.02023(9) Uani 1 1 d . . . . .
Mo2 Mo 0.37660(3) 0.89237(3) 1.08741(2) 0.02089(9) Uani 1 1 d . . . . .
Mo3 Mo 0.11502(3) 0.59575(3) 0.38233(2) 0.02065(9) Uani 1 1 d . . . . .
Mo4 Mo 0.32479(3) 0.73736(3) 0.72018(2) 0.02300(9) Uani 1 1 d . . . . .
Mo5 Mo 0.55508(3) 0.82761(3) 1.06959(2) 0.02160(9) Uani 1 1 d . . . . .
Mo6 Mo 0.07495(3) 0.33615(3) 0.60806(3) 0.02453(10) Uani 1 1 d . . . . .
Mo7 Mo 0.14714(3) 0.82282(3) 0.72870(3) 0.02690(10) Uani 1 1 d . . . . .
Mo8 Mo 0.53595(3) 0.75408(3) 0.88878(3) 0.02597(10) Uani 1 1 d . . . . .
Mo9 Mo 0.16493(3) 0.89859(3) 0.91036(3) 0.02937(11) Uani 1 1 d . . . . .
Cu3 Cu 0.27390(4) -0.07735(4) 0.47038(3) 0.01944(12) Uani 1 1 d . . . . .
Cu4 Cu 0.51242(4) 0.12805(4) 0.51926(3) 0.01924(12) Uani 1 1 d . . . . .
Cu1 Cu 0.28998(4) 0.23684(4) 0.51293(4) 0.02597(14) Uani 1 1 d . . . . .
Cu2 Cu 0.20088(4) 0.14409(4) 0.28654(4) 0.02916(15) Uani 1 1 d . . . . .
Cr1 Cr 0.000000 0.500000 0.500000 0.0145(2) Uani 1 2 d S . P . .
Cr2 Cr 0.35151(5) 0.82492(5) 0.90353(4) 0.01770(15) Uani 1 1 d . . . . .
O25 O 0.1395(2) 0.55540(18) 0.51124(17) 0.0172(6) Uani 1 1 d . . . . .
O6 O 0.6235(2) 0.19100(19) 0.48843(18) 0.0223(7) Uani 1 1 d . . . . .
O32 O -0.0253(2) 0.61572(18) 0.52048(17) 0.0164(6) Uani 1 1 d . . . . .
O10 O 0.0414(2) 0.47343(19) 0.61576(17) 0.0190(7) Uani 1 1 d . . . . .
O7 O 0.4526(2) 0.91055(19) 1.00140(17) 0.0192(7) Uani 1 1 d . . . . .
O16 O 0.2666(2) 0.8082(2) 0.96679(18) 0.0218(7) Uani 1 1 d . . . . .
O4 O 0.1822(2) -0.1531(2) 0.36141(19) 0.0248(7) Uani 1 1 d . . . . .
O8 O 0.2474(2) 0.73469(19) 0.80747(17) 0.0219(7) Uani 1 1 d . . . . .
O9 O 0.1228(2) 0.47309(19) 0.38356(18) 0.0224(7) Uani 1 1 d . . . . .
O5 O 0.5909(2) 0.2161(2) 0.61810(19) 0.0238(7) Uani 1 1 d . . . . .
O11 O 0.6015(2) 0.8495(2) 0.98295(18) 0.0241(7) Uani 1 1 d . . . . .
O12 O -0.0676(2) 0.31305(19) 0.58241(19) 0.0230(7) Uani 1 1 d . . . . .
O13 O 0.2729(2) 0.9074(2) 0.84730(18) 0.0227(7) Uani 1 1 d . . . . .
O14 O 0.2531(2) 0.8287(2) 0.69217(18) 0.0264(7) Uani 1 1 d . . . . .
O15 O 0.4285(2) 0.84110(19) 0.83405(17) 0.0192(7) Uani 1 1 d . . . . .
O4W O 0.1880(2) -0.1569(2) 0.5161(2) 0.0270(8) Uani 1 1 d . . . . .
H4WA H 0.157490 -0.207814 0.485110 0.040 Uiso 1 1 d R U . . .
H4WB H 0.225318 -0.170522 0.562380 0.040 Uiso 1 1 d R U . . .
O17 O 0.2955(2) 0.9716(2) 1.00927(19) 0.0267(8) Uani 1 1 d . . . . .
O18 O 0.1938(2) 0.4114(2) 0.59744(19) 0.0241(7) Uani 1 1 d . . . . .
O19 O 0.4116(2) 0.6793(2) 0.79892(19) 0.0285(8) Uani 1 1 d . . . . .
O20 O 0.4298(2) 0.74000(19) 0.95435(17) 0.0213(7) Uani 1 1 d . . . . .
O21 O 0.4488(2) 0.8063(2) 1.11117(19) 0.0266(7) Uani 1 1 d . . . . .
O22 O 0.4605(2) 0.9874(2) 1.15329(19) 0.0268(7) Uani 1 1 d . . . . .
O1 O 0.4161(2) 0.3335(2) 0.5857(2) 0.0303(8) Uani 1 1 d . . . . .
O24 O 0.6428(2) 0.9173(2) 1.14155(19) 0.0285(8) Uani 1 1 d . . . . .
N8 N 0.4288(3) 0.0825(2) 0.5773(2) 0.0179(8) Uani 1 1 d . . . . .
O2 O 0.1841(2) 0.3262(2) 0.4529(2) 0.0287(8) Uani 1 1 d . . . . .
O26 O 0.0619(3) 0.5937(2) 0.2776(2) 0.0348(8) Uani 1 1 d . . . . .
O27 O 0.2914(2) 0.8503(2) 1.1284(2) 0.0319(8) Uani 1 1 d . . . . .
N5 N 0.3486(3) -0.0199(2) 0.4059(2) 0.0190(8) Uani 1 1 d . . . . .
N7 N 0.4297(3) 0.0517(2) 0.4156(2) 0.0206(8) Uani 1 1 d . . . . .
O28 O 0.2399(2) 0.6570(2) 0.4161(2) 0.0321(8) Uani 1 1 d . . . . .
N6 N 0.3488(3) 0.0104(2) 0.5693(2) 0.0198(8) Uani 1 1 d . . . . .
O29 O 0.3096(2) 0.4982(2) 0.5168(2) 0.0358(9) Uani 1 1 d . . . . .
O30 O 0.2296(3) 0.6420(2) 0.6636(2) 0.0356(9) Uani 1 1 d . . . . .
O31 O 0.3904(3) 0.7722(2) 0.6610(2) 0.0349(8) Uani 1 1 d . . . . .
O3 O 0.0972(3) 0.0261(2) 0.2233(2) 0.0405(10) Uani 1 1 d . . . . .
O33 O 0.0953(2) 0.8106(2) 0.8148(2) 0.0342(9) Uani 1 1 d . . . . .
N1 N 0.3537(3) 0.2598(3) 0.4360(2) 0.0232(9) Uani 1 1 d . . . . .
O2W O 0.1164(2) 0.2524(2) 0.2712(2) 0.0397(9) Uani 1 1 d . . . . .
H2WA H 0.051331 0.227214 0.246726 0.060 Uiso 1 1 d R U . . .
H2WB H 0.125683 0.275506 0.319265 0.060 Uiso 1 1 d R U . . .
O1W O 0.2637(3) 0.2244(2) 0.6117(2) 0.0399(9) Uani 1 1 d . . . . .
H1WA H 0.202846 0.223943 0.599409 0.060 Uiso 1 1 d R U . . .
H1WB H 0.299676 0.271873 0.646509 0.060 Uiso 1 1 d R U . . .
N2 N 0.1850(3) 0.1242(3) 0.4538(3) 0.0281(9) Uani 1 1 d . . . . .
N3 N 0.3305(3) 0.2334(3) 0.3564(2) 0.0263(9) Uani 1 1 d . . . . .
O36 O 0.5933(3) 0.7344(2) 1.1035(2) 0.0360(9) Uani 1 1 d . . . . .
N4 N 0.1614(3) 0.0978(3) 0.3739(3) 0.0308(10) Uani 1 1 d . . . . .
N9 N 0.5773(3) 0.2786(2) 0.7254(2) 0.0265(9) Uani 1 1 d . . . . .
H9 H 0.547922 0.272116 0.758592 0.032 Uiso 1 1 calc R U . . .
O37 O 0.1256(3) 0.3412(3) 0.7127(2) 0.0503(11) Uani 1 1 d . . . . .
O38 O 0.0571(2) 0.7294(2) 0.6637(2) 0.0429(10) Uani 1 1 d . . . . .
O39 O 0.0668(3) 0.2305(2) 0.5724(3) 0.0441(10) Uani 1 1 d . . . . .
O40 O 0.6068(3) 0.8007(3) 0.8362(2) 0.0455(10) Uani 1 1 d . . . . .
O41 O 0.1388(3) 0.9950(3) 0.8756(2) 0.0480(11) Uani 1 1 d . . . . .
C1 C 0.4601(3) 0.1332(3) 0.6517(3) 0.0172(9) Uani 1 1 d . . . . .
N10 N 0.5738(3) 0.4080(2) 0.5991(2) 0.0269(9) Uani 1 1 d . . . . .
H10 H 0.612234 0.424939 0.573632 0.032 Uiso 1 1 calc R U . . .
N11 N 0.1557(3) -0.1647(3) 0.2259(2) 0.0292(10) Uani 1 1 d . . . . .
H11 H 0.185481 -0.152818 0.193201 0.035 Uiso 1 1 calc R U . . .
O3W O 0.2170(3) 0.1636(3) 0.1831(2) 0.0510(11) Uani 1 1 d . . . . .
H3WA H 0.176072 0.115711 0.139314 0.077 Uiso 1 1 d R U . . .
H3WB H 0.281552 0.164449 0.185444 0.077 Uiso 1 1 d R U . . .
O43 O 0.1151(3) 0.9152(3) 0.6878(2) 0.0461(10) Uani 1 1 d . . . . .
C2 C 0.5477(3) 0.2124(3) 0.6666(3) 0.0206(10) Uani 1 1 d . . . . .
C3 C 0.2101(3) -0.1297(3) 0.3045(3) 0.0220(10) Uani 1 1 d . . . . .
O44 O 0.5790(3) 0.6674(3) 0.9324(2) 0.0475(11) Uani 1 1 d . . . . .
C4 C 0.3036(3) -0.0557(3) 0.3256(3) 0.0190(9) Uani 1 1 d . . . . .
O45 O 0.0935(3) 0.8609(3) 0.9633(2) 0.0532(11) Uani 1 1 d . . . . .
C5 C 0.3537(3) -0.0062(3) 0.2822(3) 0.0272(11) Uani 1 1 d . . . . .
H5 H 0.337512 -0.015080 0.225962 0.033 Uiso 1 1 calc R U . . .
N12 N -0.0041(3) -0.1057(3) 0.2389(3) 0.0382(11) Uani 1 1 d . . . . .
H12 H -0.036947 -0.129718 0.267269 0.046 Uiso 1 1 calc R U . . .
C6 C 0.4011(3) 0.0938(3) 0.6912(3) 0.0250(10) Uani 1 1 d . . . . .
H6 H 0.406504 0.113916 0.742658 0.030 Uiso 1 1 calc R U . . .
C7 C 0.3320(3) 0.0182(3) 0.6382(3) 0.0235(10) Uani 1 1 d . . . . .
H7 H 0.280746 -0.022277 0.648012 0.028 Uiso 1 1 calc R U . . .
C8 C 0.4330(4) 0.0592(3) 0.3416(3) 0.0282(11) Uani 1 1 d . . . . .
H8 H 0.482304 0.102631 0.331787 0.034 Uiso 1 1 calc R U . . .
C9 C 0.4791(3) 0.3578(3) 0.5548(3) 0.0226(10) Uani 1 1 d . . . . .
C10 C 0.4460(3) 0.3242(3) 0.4671(3) 0.0242(10) Uani 1 1 d . . . . .
C11 C 0.0874(3) 0.0167(3) 0.3514(3) 0.0300(12) Uani 1 1 d . . . . .
C12 C 0.0577(4) -0.0219(3) 0.2654(3) 0.0332(13) Uani 1 1 d . . . . .
C13 C 0.6583(4) 0.3639(3) 0.7382(3) 0.0283(11) Uani 1 1 d . . . . .
H13 H 0.708609 0.350848 0.721731 0.034 Uiso 1 1 calc R U . . .
C14 C 0.6181(4) 0.4371(3) 0.6887(3) 0.0285(11) Uani 1 1 d . . . . .
H14 H 0.565432 0.447799 0.703395 0.034 Uiso 1 1 calc R U . . .
C15 C 0.0491(4) -0.2221(3) 0.1889(3) 0.0324(12) Uani 1 1 d . . . . .
H15 H 0.035872 -0.259475 0.230042 0.039 Uiso 1 1 calc R U . . .
C16 C 0.1282(4) 0.0601(3) 0.4801(4) 0.0359(13) Uani 1 1 d . . . . .
H16 H 0.131017 0.062232 0.533334 0.043 Uiso 1 1 calc R U . . .
C17 C 0.4829(3) 0.3389(3) 0.4079(3) 0.0324(12) Uani 1 1 d . . . . .
H17 H 0.544157 0.378689 0.412894 0.039 Uiso 1 1 calc R U . . .
C18 C -0.0204(4) -0.1603(3) 0.1646(3) 0.0397(14) Uani 1 1 d . . . . .
H18 H -0.003327 -0.119457 0.126941 0.048 Uiso 1 1 calc R U . . .
C19 C 0.4083(4) 0.2812(3) 0.3394(3) 0.0315(12) Uani 1 1 d . . . . .
H19 H 0.411051 0.275740 0.288344 0.038 Uiso 1 1 calc R U . . .
C20 C 0.7032(4) 0.5263(3) 0.7094(3) 0.0395(14) Uani 1 1 d . . . . .
H20A H 0.754621 0.517062 0.693167 0.047 Uiso 1 1 calc R U . . .
H20B H 0.676342 0.572338 0.678509 0.047 Uiso 1 1 calc R U . . .
C21 C 0.7087(5) 0.3975(4) 0.8313(3) 0.0512(17) Uani 1 1 d . . . . .
H21A H 0.657872 0.405029 0.849054 0.061 Uiso 1 1 calc R U . . .
H21B H 0.738009 0.352336 0.861765 0.061 Uiso 1 1 calc R U . . .
C22 C 0.7509(5) 0.5591(4) 0.8014(4) 0.0571(18) Uani 1 1 d . . . . .
H22A H 0.805623 0.615053 0.813544 0.069 Uiso 1 1 calc R U . . .
H22B H 0.700566 0.571902 0.817094 0.069 Uiso 1 1 calc R U . . .
C23 C 0.0319(4) -0.2850(4) 0.1144(3) 0.0498(16) Uani 1 1 d . . . . .
H23A H 0.050706 -0.248840 0.075527 0.060 Uiso 1 1 calc R U . . .
H23B H 0.074349 -0.325304 0.132598 0.060 Uiso 1 1 calc R U . . .
C24 C -0.1310(4) -0.2180(4) 0.1205(4) 0.059(2) Uani 1 1 d . . . . .
H24A H -0.150206 -0.254470 0.159090 0.071 Uiso 1 1 calc R U . . .
H24B H -0.173969 -0.178217 0.101919 0.071 Uiso 1 1 calc R U . . .
C25 C -0.0781(5) -0.3409(4) 0.0722(4) 0.068(2) Uani 1 1 d . . . . .
H25A H -0.094945 -0.381335 0.109536 0.081 Uiso 1 1 calc R U . . .
H25B H -0.088769 -0.378163 0.023500 0.081 Uiso 1 1 calc R U . . .
C26 C 0.7914(5) 0.4881(4) 0.8507(4) 0.068(2) Uani 1 1 d . . . . .
H26A H 0.819541 0.509318 0.909254 0.081 Uiso 1 1 calc R U . . .
H26B H 0.845586 0.479030 0.838178 0.081 Uiso 1 1 calc R U . . .
C27 C -0.1473(5) -0.2801(5) 0.0471(4) 0.080(3) Uani 1 1 d . . . . .
H27A H -0.134370 -0.243426 0.006129 0.096 Uiso 1 1 calc R U . . .
H27B H -0.217362 -0.317725 0.021946 0.096 Uiso 1 1 calc R U . . .
O5W O 0.4082(4) 0.3266(3) 0.7516(3) 0.0656(13) Uani 1 1 d G U . . .
H5WA H 0.389311 0.374300 0.740309 0.098 Uiso 1 1 d G U . . .
H5WB H 0.421210 0.324771 0.802689 0.098 Uiso 1 1 d G U . . .
O6W O 0.1675(4) 0.6412(3) 0.9677(3) 0.0818(16) Uani 1 1 d G . . . .
H6WA H 0.202466 0.611037 0.958108 0.123 Uiso 1 1 d G U . . .
H6WB H 0.110527 0.624768 0.925795 0.123 Uiso 1 1 d G U . . .
C28 C 0.0647(4) -0.0097(3) 0.4169(4) 0.0378(14) Uani 1 1 d . . . . .
H28 H 0.017490 -0.062347 0.418397 0.045 Uiso 1 1 calc R U . . .

loop_
_atom_site_aniso_label
_atom_site_aniso_U_11
_atom_site_aniso_U_22
_atom_site_aniso_U_33
_atom_site_aniso_U_23
_atom_site_aniso_U_13
_atom_site_aniso_U_12
Mo1 0.01526(19) 0.01656(19) 0.0281(2) -0.00096(16) 0.00962(16) 0.00267(15)
Mo2 0.0238(2) 0.0211(2) 0.01558(19) -0.00289(16) 0.01019(16) 0.00013(17)
Mo3 0.0233(2) 0.0168(2) 0.0229(2) 0.00078(16) 0.01347(17) 0.00134(16)
Mo4 0.0285(2) 0.0229(2) 0.01419(19) -0.00274(16) 0.00970(17) 0.00107(17)
Mo5 0.0241(2) 0.0233(2) 0.01392(19) 0.00027(16) 0.00680(16) 0.00348(17)
Mo6 0.0216(2) 0.0219(2) 0.0295(2) 0.00812(17) 0.00984(18) 0.00673(17)
Mo7 0.0210(2) 0.0312(2) 0.0187(2) -0.00299(18) 0.00257(17) 0.00150(18)
Mo8 0.0265(2) 0.0327(2) 0.0196(2) -0.00360(18) 0.01052(18) 0.00872(19)
Mo9 0.0205(2) 0.0387(3) 0.0266(2) -0.00310(19) 0.00878(18) 0.00678(19)
Cu3 0.0195(3) 0.0180(3) 0.0177(3) -0.0009(2) 0.0084(2) -0.0001(2)
Cu4 0.0191(3) 0.0193(3) 0.0179(3) -0.0026(2) 0.0099(2) -0.0001(2)
Cu1 0.0215(3) 0.0252(3) 0.0329(3) 0.0025(3) 0.0139(3) 0.0053(2)
Cu2 0.0220(3) 0.0243(3) 0.0344(4) -0.0030(3) 0.0088(3) 0.0009(3)
Cr1 0.0131(5) 0.0136(5) 0.0149(5) -0.0008(4) 0.0057(4) 0.0010(4)
Cr2 0.0188(4) 0.0187(4) 0.0127(3) -0.0024(3) 0.0067(3) 0.0007(3)
O25 0.0134(15) 0.0170(15) 0.0173(15) 0.0003(12) 0.0053(12) 0.0002(12)
O6 0.0233(17) 0.0218(16) 0.0233(17) 0.0027(13) 0.0134(14) 0.0030(13)
O32 0.0173(15) 0.0131(14) 0.0175(15) -0.0009(12) 0.0074(12) 0.0021(12)
O10 0.0211(16) 0.0190(16) 0.0139(15) -0.0001(12) 0.0060(13) 0.0031(13)
O7 0.0166(15) 0.0217(16) 0.0144(15) -0.0047(12) 0.0036(12) 0.0023(13)
O16 0.0193(16) 0.0253(17) 0.0181(16) -0.0012(13) 0.0085(13) 0.0014(13)
O4 0.0218(17) 0.0230(17) 0.0217(17) -0.0005(14) 0.0056(14) -0.0004(14)
O8 0.0231(16) 0.0218(16) 0.0146(16) -0.0049(13) 0.0073(13) -0.0022(13)
O9 0.0270(17) 0.0187(16) 0.0242(17) 0.0001(13) 0.0147(14) 0.0046(13)
O5 0.0229(17) 0.0222(17) 0.0240(17) -0.0068(13) 0.0138(14) -0.0031(14)
O11 0.0199(16) 0.0288(18) 0.0218(17) -0.0004(14) 0.0094(14) 0.0032(14)
O12 0.0222(17) 0.0145(15) 0.0302(18) 0.0012(13) 0.0121(14) 0.0005(13)
O13 0.0190(16) 0.0230(17) 0.0214(17) -0.0006(13) 0.0054(13) 0.0038(13)
O14 0.0300(18) 0.0253(17) 0.0191(17) 0.0017(14) 0.0088(14) 0.0033(14)
O15 0.0220(16) 0.0204(16) 0.0159(16) 0.0008(12) 0.0100(13) 0.0037(13)
O4W 0.0253(18) 0.0234(17) 0.0252(18) -0.0006(14) 0.0099(15) -0.0028(14)
O17 0.0266(18) 0.0281(18) 0.0230(18) -0.0036(14) 0.0080(14) 0.0081(14)
O18 0.0171(16) 0.0234(17) 0.0246(18) 0.0024(14) 0.0028(13) 0.0041(13)
O19 0.039(2) 0.0219(17) 0.0229(18) -0.0032(14) 0.0128(15) 0.0062(15)
O20 0.0257(17) 0.0208(16) 0.0143(15) -0.0012(12) 0.0078(13) 0.0030(13)
O21 0.0317(18) 0.0244(17) 0.0242(18) 0.0029(14) 0.0142(15) 0.0050(15)
O22 0.0296(18) 0.0267(18) 0.0192(17) -0.0035(14) 0.0095(14) 0.0015(14)
O1 0.0236(18) 0.037(2) 0.0302(19) -0.0004(15) 0.0144(15) 0.0029(15)
O24 0.0255(18) 0.0334(19) 0.0217(17) -0.0027(14) 0.0097(14) 0.0011(15)
N8 0.0173(19) 0.0173(19) 0.0197(19) -0.0003(15) 0.0109(16) 0.0008(15)
O2 0.0292(18) 0.0236(18) 0.037(2) 0.0037(15) 0.0139(16) 0.0140(15)
O26 0.052(2) 0.0299(19) 0.0257(19) 0.0049(15) 0.0195(17) 0.0112(17)
O27 0.0349(19) 0.0335(19) 0.0286(19) -0.0047(15) 0.0211(16) 0.0000(16)
N5 0.0169(18) 0.0213(19) 0.0154(18) -0.0005(15) 0.0056(15) 0.0021(15)
N7 0.0186(19) 0.0160(19) 0.022(2) -0.0005(15) 0.0080(16) -0.0012(15)
O28 0.0311(19) 0.0220(18) 0.047(2) -0.0007(16) 0.0253(17) -0.0009(15)
N6 0.0165(19) 0.0181(19) 0.023(2) -0.0008(16) 0.0082(16) 0.0020(15)
O29 0.0210(18) 0.034(2) 0.050(2) 0.0007(17) 0.0166(17) 0.0020(15)
O30 0.046(2) 0.0307(19) 0.0203(18) -0.0094(15) 0.0095(16) 0.0036(17)
O31 0.044(2) 0.042(2) 0.0258(19) 0.0073(16) 0.0223(17) 0.0106(18)
O3 0.038(2) 0.0255(19) 0.042(2) 0.0003(17) 0.0071(18) -0.0019(17)
O33 0.0182(17) 0.040(2) 0.033(2) -0.0084(16) 0.0079(15) -0.0057(15)
N1 0.018(2) 0.027(2) 0.023(2) 0.0002(17) 0.0080(16) 0.0071(17)
O2W 0.0237(19) 0.047(2) 0.045(2) 0.0023(18) 0.0136(17) 0.0069(17)
O1W 0.038(2) 0.050(2) 0.046(2) 0.0144(19) 0.0267(19) 0.0211(19)
N2 0.023(2) 0.023(2) 0.039(3) 0.0016(18) 0.0147(19) 0.0062(17)
N3 0.018(2) 0.029(2) 0.027(2) -0.0042(18) 0.0080(17) 0.0016(17)
O36 0.047(2) 0.035(2) 0.030(2) 0.0062(16) 0.0170(17) 0.0175(18)
N4 0.025(2) 0.020(2) 0.042(3) 0.0000(19) 0.012(2) 0.0008(17)
N9 0.029(2) 0.025(2) 0.020(2) -0.0088(17) 0.0149(17) -0.0079(17)
O37 0.042(2) 0.069(3) 0.032(2) 0.027(2) 0.0096(18) 0.014(2)
O38 0.0275(19) 0.052(2) 0.032(2) -0.0116(18) 0.0067(16) -0.0064(17)
O39 0.034(2) 0.0224(19) 0.083(3) 0.0129(19) 0.031(2) 0.0088(16)
O40 0.033(2) 0.068(3) 0.036(2) -0.0117(19) 0.0209(18) 0.0041(19)
O41 0.039(2) 0.054(3) 0.048(3) 0.001(2) 0.0062(19) 0.029(2)
C1 0.017(2) 0.015(2) 0.017(2) -0.0004(17) 0.0057(18) 0.0029(17)
N10 0.022(2) 0.026(2) 0.028(2) -0.0005(17) 0.0121(18) -0.0025(17)
N11 0.032(2) 0.026(2) 0.019(2) -0.0046(17) 0.0078(18) -0.0045(18)
O3W 0.034(2) 0.074(3) 0.035(2) -0.015(2) 0.0150(18) -0.001(2)
O43 0.047(2) 0.052(3) 0.038(2) 0.0113(19) 0.0103(19) 0.026(2)
C2 0.021(2) 0.023(2) 0.018(2) 0.0013(19) 0.0100(19) 0.0053(19)
C3 0.021(2) 0.019(2) 0.025(3) 0.0022(19) 0.009(2) 0.0055(19)
O44 0.048(2) 0.049(2) 0.043(2) -0.0039(19) 0.0087(19) 0.027(2)
C4 0.020(2) 0.019(2) 0.015(2) -0.0023(18) 0.0048(18) 0.0054(18)
O45 0.031(2) 0.079(3) 0.049(3) 0.000(2) 0.0233(19) 0.006(2)
C5 0.030(3) 0.035(3) 0.017(2) -0.007(2) 0.014(2) 0.004(2)
N12 0.027(2) 0.023(2) 0.051(3) 0.000(2) 0.007(2) 0.0014(19)
C6 0.030(3) 0.027(3) 0.020(2) 0.001(2) 0.014(2) 0.006(2)
C7 0.025(2) 0.026(2) 0.024(2) 0.006(2) 0.019(2) 0.001(2)
C8 0.028(3) 0.032(3) 0.020(2) -0.004(2) 0.013(2) -0.002(2)
C9 0.024(2) 0.016(2) 0.029(3) 0.0017(19) 0.012(2) 0.0066(19)
C10 0.021(2) 0.022(2) 0.027(3) 0.000(2) 0.009(2) 0.005(2)
C11 0.019(2) 0.017(2) 0.048(3) 0.005(2) 0.008(2) 0.006(2)
C12 0.019(3) 0.023(3) 0.048(3) 0.005(2) 0.005(2) 0.006(2)
C13 0.029(3) 0.029(3) 0.022(3) -0.003(2) 0.013(2) -0.002(2)
C14 0.029(3) 0.028(3) 0.026(3) -0.010(2) 0.013(2) 0.001(2)
C15 0.032(3) 0.027(3) 0.020(3) 0.000(2) 0.000(2) -0.002(2)
C16 0.033(3) 0.028(3) 0.054(4) 0.009(3) 0.027(3) 0.006(2)
C17 0.021(3) 0.034(3) 0.036(3) -0.005(2) 0.015(2) -0.008(2)
C18 0.036(3) 0.025(3) 0.031(3) 0.003(2) -0.007(2) -0.001(2)
C19 0.029(3) 0.038(3) 0.029(3) -0.003(2) 0.016(2) 0.008(2)
C20 0.039(3) 0.026(3) 0.041(3) -0.008(2) 0.013(3) -0.005(2)
C21 0.063(4) 0.041(3) 0.025(3) -0.010(3) 0.008(3) -0.007(3)
C22 0.075(5) 0.032(3) 0.043(4) -0.014(3) 0.023(3) -0.014(3)
C23 0.057(4) 0.039(3) 0.026(3) -0.015(3) 0.002(3) -0.005(3)
C24 0.034(3) 0.038(3) 0.063(4) 0.009(3) -0.013(3) -0.002(3)
C25 0.065(4) 0.047(4) 0.046(4) -0.025(3) -0.001(3) -0.013(3)
C26 0.076(5) 0.047(4) 0.028(3) -0.008(3) -0.005(3) -0.022(3)
C27 0.058(4) 0.057(4) 0.054(5) -0.005(4) -0.026(4) -0.015(4)
O5W 0.102(4) 0.073(3) 0.045(3) 0.018(2) 0.045(3) 0.039(3)
O6W 0.096(4) 0.059(3) 0.058(3) 0.004(3) 0.028(3) -0.021(3)
C28 0.026(3) 0.024(3) 0.065(4) 0.011(3) 0.024(3) 0.002(2)

loop_
_atom_type_symbol
_atom_type_description
_atom_type_scat_dispersion_real
_atom_type_scat_dispersion_imag
_atom_type_scat_source
C C 0.0033 0.0016 'International Tables Vol C Tables 4.2.6.8 and 6.1.1.4'
H H 0.0000 0.0000 'International Tables Vol C Tables 4.2.6.8 and 6.1.1.4'
Cr Cr 0.3209 0.6236 'International Tables Vol C Tables 4.2.6.8 and 6.1.1.4'
Cu Cu 0.3201 1.2651 'International Tables Vol C Tables 4.2.6.8 and 6.1.1.4'
Mo Mo -1.6832 0.6857 'International Tables Vol C Tables 4.2.6.8 and 6.1.1.4'
N N 0.0061 0.0033 'International Tables Vol C Tables 4.2.6.8 and 6.1.1.4'
O O 0.0106 0.0060 'International Tables Vol C Tables 4.2.6.8 and 6.1.1.4'

loop_
_geom_angle_atom_site_label_1
_geom_angle_atom_site_label_2
_geom_angle_atom_site_label_3
_geom_angle
_geom_angle_site_symmetry_1
_geom_angle_site_symmetry_3
_geom_angle_publ_flag
O25 Mo1 O32 69.88(9) . 2_566 ?
O9 Mo1 O25 71.37(11) . . ?
O9 Mo1 O32 82.35(11) . 2_566 ?
O9 Mo1 O18 147.89(12) . . ?
O18 Mo1 O25 82.60(11) . . ?
O18 Mo1 O32 71.02(11) . 2_566 ?
O2 Mo1 O25 161.36(12) . . ?
O2 Mo1 O32 93.68(13) . 2_566 ?
O2 Mo1 O9 98.49(14) . . ?
O2 Mo1 O18 100.75(14) . . ?
O29 Mo1 O25 91.44(13) . . ?
O29 Mo1 O32 159.56(13) . 2_566 ?
O29 Mo1 O9 99.91(15) . . ?
O29 Mo1 O18 99.19(15) . . ?
O29 Mo1 O2 105.96(15) . . ?
O7 Mo2 O16 72.39(10) . . ?
O17 Mo2 O7 81.64(12) . . ?
O17 Mo2 O16 70.25(11) . . ?
O21 Mo2 O7 75.75(12) . . ?
O21 Mo2 O16 89.96(12) . . ?
O21 Mo2 O17 153.68(13) . . ?
O22 Mo2 O7 93.57(13) . . ?
O22 Mo2 O16 157.56(14) . . ?
O22 Mo2 O17 90.81(13) . . ?
O22 Mo2 O21 103.74(14) . . ?
O27 Mo2 O7 161.28(13) . . ?
O27 Mo2 O16 89.33(13) . . ?
O27 Mo2 O17 96.24(15) . . ?
O27 Mo2 O21 100.84(15) . . ?
O27 Mo2 O22 105.08(15) . . ?
O25 Mo3 O10 70.72(10) . 2_566 ?
O9 Mo3 O25 71.94(11) . . ?
O9 Mo3 O10 82.42(11) . 2_566 ?
O9 Mo3 O12 147.40(13) . 2_566 ?
O12 Mo3 O25 82.02(12) 2_566 . ?
O12 Mo3 O10 70.47(11) 2_566 2_566 ?
O26 Mo3 O25 160.31(14) . . ?
O26 Mo3 O10 92.17(14) . 2_566 ?
O26 Mo3 O9 96.80(14) . . ?
O26 Mo3 O12 101.85(15) . 2_566 ?
O26 Mo3 O28 106.56(17) . . ?
O28 Mo3 O25 91.78(14) . . ?
O28 Mo3 O10 160.05(14) . 2_566 ?
O28 Mo3 O9 101.64(14) . . ?
O28 Mo3 O12 98.36(14) . 2_566 ?
O14 Mo4 O8 73.01(12) . . ?
O14 Mo4 O15 82.20(11) . . ?
O15 Mo4 O8 70.41(10) . . ?
O19 Mo4 O8 86.51(12) . . ?
O19 Mo4 O14 151.44(13) . . ?
O19 Mo4 O15 72.11(11) . . ?
O30 Mo4 O8 88.16(14) . . ?
O30 Mo4 O14 100.59(15) . . ?
O30 Mo4 O15 156.72(14) . . ?
O30 Mo4 O19 98.36(15) . . ?
O30 Mo4 O31 105.00(17) . . ?
O31 Mo4 O8 163.60(14) . . ?
O31 Mo4 O14 94.61(15) . . ?
O31 Mo4 O15 97.75(14) . . ?
O31 Mo4 O19 100.90(15) . . ?
O7 Mo5 O20 71.75(10) . . ?
O11 Mo5 O7 83.29(12) . . ?
O11 Mo5 O20 73.83(12) . . ?
O11 Mo5 O21 152.24(13) . . ?
O21 Mo5 O7 73.66(12) . . ?
O21 Mo5 O20 84.24(12) . . ?
O24 Mo5 O7 94.20(13) . . ?
O24 Mo5 O11 98.71(14) . . ?
O24 Mo5 O20 164.55(13) . . ?
O24 Mo5 O21 98.21(14) . . ?
O36 Mo5 O7 159.39(14) . . ?
O36 Mo5 O11 100.67(15) . . ?
O36 Mo5 O20 89.79(14) . . ?
O36 Mo5 O21 95.97(15) . . ?
O36 Mo5 O24 105.05(16) . . ?
O32 Mo6 O10 70.99(10) 2_566 . ?
O12 Mo6 O32 81.87(12) . 2_566 ?
O12 Mo6 O10 70.86(11) . . ?
O18 Mo6 O32 71.39(11) . 2_566 ?
O18 Mo6 O10 83.46(11) . . ?
O18 Mo6 O12 147.82(12) . . ?
O37 Mo6 O32 159.53(16) . 2_566 ?
O37 Mo6 O10 90.82(16) . . ?
O37 Mo6 O12 101.42(16) . . ?
O37 Mo6 O18 97.94(16) . . ?
O39 Mo6 O32 93.88(16) . 2_566 ?
O39 Mo6 O10 161.34(15) . . ?
O39 Mo6 O12 96.81(14) . . ?
O39 Mo6 O18 102.42(15) . . ?
O39 Mo6 O37 105.7(2) . . ?
O13 Mo7 O8 69.40(10) . . ?
O14 Mo7 O8 71.76(12) . . ?
O14 Mo7 O13 85.94(12) . . ?
O14 Mo7 O33 151.63(13) . . ?
O33 Mo7 O8 83.47(12) . . ?
O33 Mo7 O13 72.24(12) . . ?
O38 Mo7 O8 92.49(14) . . ?
O38 Mo7 O13 158.93(15) . . ?
O38 Mo7 O14 98.87(15) . . ?
O38 Mo7 O33 95.75(16) . . ?
O43 Mo7 O8 159.48(15) . . ?
O43 Mo7 O13 92.96(15) . . ?
O43 Mo7 O14 97.40(17) . . ?
O43 Mo7 O33 101.53(17) . . ?
O43 Mo7 O38 106.63(18) . . ?
O11 Mo8 O15 83.79(11) . . ?
O11 Mo8 O19 148.90(13) . . ?
O11 Mo8 O20 72.44(11) . . ?
O15 Mo8 O20 70.29(10) . . ?
O19 Mo8 O15 70.99(11) . . ?
O19 Mo8 O20 81.89(12) . . ?
O40 Mo8 O11 97.20(15) . . ?
O40 Mo8 O15 91.80(15) . . ?
O40 Mo8 O19 101.37(15) . . ?
O40 Mo8 O20 159.86(15) . . ?
O44 Mo8 O11 101.43(15) . . ?
O44 Mo8 O15 159.96(16) . . ?
O44 Mo8 O19 96.93(16) . . ?
O44 Mo8 O20 92.64(16) . . ?
O44 Mo8 O40 106.53(19) . . ?
O16 Mo9 O13 70.35(11) . . ?
O17 Mo9 O16 69.81(11) . . ?
O17 Mo9 O13 83.23(12) . . ?
O33 Mo9 O16 87.44(13) . . ?
O33 Mo9 O13 72.92(12) . . ?
O33 Mo9 O17 151.59(13) . . ?
O41 Mo9 O16 155.44(15) . . ?
O41 Mo9 O13 92.19(16) . . ?
O41 Mo9 O17 91.64(15) . . ?
O41 Mo9 O33 104.24(17) . . ?
O41 Mo9 O45 105.6(2) . . ?
O45 Mo9 O16 93.07(16) . . ?
O45 Mo9 O13 162.09(16) . . ?
O45 Mo9 O17 97.67(16) . . ?
O45 Mo9 O33 100.41(17) . . ?
O4W Cu3 O4 86.83(13) . . ?
O4W Cu3 N5 167.63(14) . . ?
N5 Cu3 O4 81.78(14) . . ?
N6 Cu3 O4 170.10(14) . . ?
N6 Cu3 O4W 94.38(15) . . ?
N6 Cu3 N5 97.67(15) . . ?
O5 Cu4 O6 82.76(13) . . ?
N8 Cu4 O6 165.19(14) . . ?
N8 Cu4 O5 83.00(14) . . ?
N7 Cu4 O6 95.92(14) . . ?
N7 Cu4 O5 173.73(14) . . ?
N7 Cu4 N8 98.67(15) . . ?
O1 Cu1 O2 99.93(12) . . ?
N1 Cu1 O1 81.66(15) . . ?
N1 Cu1 O2 93.25(14) . . ?
N1 Cu1 O1W 164.65(16) . . ?
O1W Cu1 O1 84.81(15) . . ?
O1W Cu1 O2 96.19(13) . . ?
N2 Cu1 O1 167.05(15) . . ?
N2 Cu1 O2 93.00(14) . . ?
N2 Cu1 N1 98.54(17) . . ?
N2 Cu1 O1W 93.03(17) . . ?
O3 Cu2 O2W 107.32(14) . . ?
N3 Cu2 O3 161.37(15) . . ?
N3 Cu2 O2W 91.31(14) . . ?
N3 Cu2 O3W 94.73(17) . . ?
N4 Cu2 O3 81.30(16) . . ?
N4 Cu2 O2W 91.21(15) . . ?
N4 Cu2 N3 98.15(17) . . ?
N4 Cu2 O3W 166.38(16) . . ?
O3W Cu2 O3 85.09(16) . . ?
O3W Cu2 O2W 92.90(15) . . ?
O25 Cr1 O25 180.0 2_566 . ?
O25 Cr1 O32 83.97(11) 2_566 . ?
O25 Cr1 O32 96.02(11) . . ?
O25 Cr1 O32 96.03(11) 2_566 2_566 ?
O25 Cr1 O32 83.98(11) . 2_566 ?
O25 Cr1 O10 94.87(12) . . ?
O25 Cr1 O10 94.87(12) 2_566 2_566 ?
O25 Cr1 O10 85.13(12) . 2_566 ?
O25 Cr1 O10 85.13(12) 2_566 . ?
O32 Cr1 O32 180.00(5) . 2_566 ?
O10 Cr1 O32 85.15(11) . 2_566 ?
O10 Cr1 O32 85.15(11) 2_566 . ?
O10 Cr1 O32 94.85(11) . . ?
O10 Cr1 O32 94.85(11) 2_566 2_566 ?
O10 Cr1 O10 180.0 . 2_566 ?
O7 Cr2 O16 83.66(12) . . ?
O7 Cr2 O8 177.62(13) . . ?
O7 Cr2 O15 99.15(12) . . ?
O7 Cr2 O20 84.11(12) . . ?
O16 Cr2 O8 94.50(12) . . ?
O13 Cr2 O7 98.05(12) . . ?
O13 Cr2 O16 83.55(13) . . ?
O13 Cr2 O8 83.22(12) . . ?
O13 Cr2 O15 93.81(13) . . ?
O13 Cr2 O20 177.06(13) . . ?
O15 Cr2 O16 176.41(12) . . ?
O15 Cr2 O8 82.75(12) . . ?
O20 Cr2 O16 98.69(13) . . ?
O20 Cr2 O8 94.68(12) . . ?
O20 Cr2 O15 83.87(12) . . ?
Mo3 O25 Mo1 92.40(10) . . ?
Cr1 O25 Mo1 103.36(11) . . ?
Cr1 O25 Mo3 102.84(11) . . ?
Mo6 O32 Mo1 93.21(10) 2_566 2_566 ?
Cr1 O32 Mo1 102.78(11) . 2_566 ?
Cr1 O32 Mo6 102.22(12) . 2_566 ?
Mo6 O10 Mo3 93.02(10) . 2_566 ?
Cr1 O10 Mo3 101.30(11) . 2_566 ?
Cr1 O10 Mo6 101.64(12) . . ?
Mo2 O7 Mo5 92.54(11) . . ?
Cr2 O7 Mo2 102.24(12) . . ?
Cr2 O7 Mo5 102.37(12) . . ?
Mo2 O16 Mo9 101.32(12) . . ?
Cr2 O16 Mo2 101.29(12) . . ?
Cr2 O16 Mo9 103.03(13) . . ?
C3 O4 Cu3 113.2(3) . . ?
Mo4 O8 Mo7 92.37(11) . . ?
Cr2 O8 Mo4 103.17(13) . . ?
Cr2 O8 Mo7 102.10(12) . . ?
Mo3 O9 Mo1 118.59(15) . . ?
C2 O5 Cu4 113.3(3) . . ?
Mo5 O11 Mo8 115.42(15) . . ?
Mo6 O12 Mo3 120.45(14) . 2_566 ?
Mo7 O13 Mo9 92.93(10) . . ?
Cr2 O13 Mo7 105.22(13) . . ?
Cr2 O13 Mo9 103.07(14) . . ?
Mo7 O14 Mo4 118.85(16) . . ?
Mo4 O15 Mo8 93.46(10) . . ?
Cr2 O15 Mo4 103.57(12) . . ?
Cr2 O15 Mo8 102.71(12) . . ?
Cu3 O4W H4WA 108.9 . . ?
Cu3 O4W H4WB 109.4 . . ?
H4WA O4W H4WB 104.3 . . ?
Mo9 O17 Mo2 114.71(14) . . ?
Mo1 O18 Mo6 119.75(14) . . ?
Mo4 O19 Mo8 119.25(15) . . ?
Mo5 O20 Mo8 92.18(11) . . ?
Cr2 O20 Mo5 101.75(12) . . ?
Cr2 O20 Mo8 102.91(13) . . ?
Mo2 O21 Mo5 114.26(16) . . ?
C9 O1 Cu1 113.6(3) . . ?
N6 N8 Cu4 139.0(3) . . ?
N6 N8 C1 107.3(3) . . ?
C1 N8 Cu4 113.5(3) . . ?
Mo1 O2 Cu1 129.68(17) . . ?
N7 N5 Cu3 138.9(3) . . ?
C4 N5 Cu3 113.4(3) . . ?
C4 N5 N7 107.4(4) . . ?
N5 N7 Cu4 122.1(3) . . ?
C8 N7 Cu4 130.1(3) . . ?
C8 N7 N5 107.7(3) . . ?
N8 N6 Cu3 122.4(3) . . ?
C7 N6 Cu3 130.3(3) . . ?
C7 N6 N8 107.2(3) . . ?
C12 O3 Cu2 114.0(3) . . ?
Mo9 O33 Mo7 117.92(16) . . ?
N3 N1 Cu1 138.0(3) . . ?
N3 N1 C10 107.5(4) . . ?
C10 N1 Cu1 114.4(3) . . ?
Cu2 O2W H2WA 110.4 . . ?
Cu2 O2W H2WB 110.1 . . ?
H2WA O2W H2WB 103.7 . . ?
Cu1 O1W H1WA 109.2 . . ?
Cu1 O1W H1WB 109.5 . . ?
H1WA O1W H1WB 104.5 . . ?
N4 N2 Cu1 121.2(3) . . ?
C16 N2 Cu1 130.3(4) . . ?
C16 N2 N4 108.5(4) . . ?
N1 N3 Cu2 121.1(3) . . ?
N1 N3 C19 107.4(4) . . ?
C19 N3 Cu2 131.5(3) . . ?
N2 N4 Cu2 138.1(3) . . ?
N2 N4 C11 106.8(4) . . ?
C11 N4 Cu2 115.0(4) . . ?
C2 N9 H9 118.2 . . ?
C2 N9 C13 123.6(4) . . ?
C13 N9 H9 118.2 . . ?
N8 C1 C2 111.4(4) . . ?
C6 C1 N8 110.1(4) . . ?
C6 C1 C2 138.5(4) . . ?
C9 N10 H10 117.6 . . ?
C9 N10 C14 124.9(4) . . ?
C14 N10 H10 117.6 . . ?
C3 N11 H11 116.7 . . ?
C3 N11 C15 126.5(4) . . ?
C15 N11 H11 116.7 . . ?
Cu2 O3W H3WA 114.7 . . ?
Cu2 O3W H3WB 115.3 . . ?
H3WA O3W H3WB 98.5 . . ?
O5 C2 N9 121.2(4) . . ?
O5 C2 C1 117.5(4) . . ?
N9 C2 C1 121.2(4) . . ?
O4 C3 N11 123.3(4) . . ?
O4 C3 C4 118.1(4) . . ?
N11 C3 C4 118.4(4) . . ?
N5 C4 C3 113.5(4) . . ?
N5 C4 C5 110.4(4) . . ?
C5 C4 C3 135.8(4) . . ?
C4 C5 H5 128.1 . . ?
C8 C5 C4 103.9(4) . . ?
C8 C5 H5 128.1 . . ?
C12 N12 H12 117.8 . . ?
C12 N12 C18 124.4(5) . . ?
C18 N12 H12 117.8 . . ?
C1 C6 H6 127.6 . . ?
C1 C6 C7 104.7(4) . . ?
C7 C6 H6 127.6 . . ?
N6 C7 C6 110.7(4) . . ?
N6 C7 H7 124.7 . . ?
C6 C7 H7 124.7 . . ?
N7 C8 C5 110.6(4) . . ?
N7 C8 H8 124.7 . . ?
C5 C8 H8 124.7 . . ?
O1 C9 N10 122.1(4) . . ?
O1 C9 C10 117.7(4) . . ?
N10 C9 C10 120.1(4) . . ?
N1 C10 C9 111.9(4) . . ?
N1 C10 C17 110.4(4) . . ?
C17 C10 C9 137.6(4) . . ?
N4 C11 C12 112.2(5) . . ?
N4 C11 C28 110.5(5) . . ?
C28 C11 C12 137.2(5) . . ?
O3 C12 N12 124.0(5) . . ?
O3 C12 C11 117.4(4) . . ?
N12 C12 C11 118.5(5) . . ?
N9 C13 H13 109.1 . . ?
N9 C13 C14 112.5(4) . . ?
N9 C13 C21 106.9(4) . . ?
C14 C13 H13 109.1 . . ?
C14 C13 C21 110.2(4) . . ?
C21 C13 H13 109.1 . . ?
N10 C14 C13 111.1(4) . . ?
N10 C14 H14 108.8 . . ?
N10 C14 C20 109.0(4) . . ?
C13 C14 H14 108.8 . . ?
C20 C14 C13 110.4(4) . . ?
C20 C14 H14 108.8 . . ?
N11 C15 H15 109.0 . . ?
N11 C15 C18 109.0(4) . . ?
N11 C15 C23 109.0(4) . . ?
C18 C15 H15 109.0 . . ?
C23 C15 H15 109.0 . . ?
C23 C15 C18 112.0(4) . . ?
N2 C16 H16 124.8 . . ?
N2 C16 C28 110.3(5) . . ?
C28 C16 H16 124.8 . . ?
C10 C17 H17 128.0 . . ?
C10 C17 C19 103.9(4) . . ?
C19 C17 H17 128.0 . . ?
N12 C18 C15 109.2(4) . . ?
N12 C18 H18 109.0 . . ?
N12 C18 C24 110.7(5) . . ?
C15 C18 H18 109.0 . . ?
C24 C18 C15 110.0(4) . . ?
C24 C18 H18 109.0 . . ?
N3 C19 C17 110.8(5) . . ?
N3 C19 H19 124.6 . . ?
C17 C19 H19 124.6 . . ?
C14 C20 H20A 109.5 . . ?
C14 C20 H20B 109.5 . . ?
H20A C20 H20B 108.1 . . ?
C22 C20 C14 110.8(5) . . ?
C22 C20 H20A 109.5 . . ?
C22 C20 H20B 109.5 . . ?
C13 C21 H21A 109.4 . . ?
C13 C21 H21B 109.4 . . ?
H21A C21 H21B 108.0 . . ?
C26 C21 C13 111.0(5) . . ?
C26 C21 H21A 109.4 . . ?
C26 C21 H21B 109.4 . . ?
C20 C22 H22A 109.6 . . ?
C20 C22 H22B 109.6 . . ?
H22A C22 H22B 108.1 . . ?
C26 C22 C20 110.5(5) . . ?
C26 C22 H22A 109.6 . . ?
C26 C22 H22B 109.6 . . ?
C15 C23 H23A 109.6 . . ?
C15 C23 H23B 109.6 . . ?
H23A C23 H23B 108.1 . . ?
C25 C23 C15 110.2(5) . . ?
C25 C23 H23A 109.6 . . ?
C25 C23 H23B 109.6 . . ?
C18 C24 H24A 109.4 . . ?
C18 C24 H24B 109.4 . . ?
H24A C24 H24B 108.0 . . ?
C27 C24 C18 111.2(6) . . ?
C27 C24 H24A 109.4 . . ?
C27 C24 H24B 109.4 . . ?
C23 C25 H25A 109.4 . . ?
C23 C25 H25B 109.4 . . ?
C23 C25 C27 111.1(5) . . ?
H25A C25 H25B 108.0 . . ?
C27 C25 H25A 109.4 . . ?
C27 C25 H25B 109.4 . . ?
C21 C26 H26A 109.3 . . ?
C21 C26 H26B 109.3 . . ?
C22 C26 C21 111.5(5) . . ?
C22 C26 H26A 109.3 . . ?
C22 C26 H26B 109.3 . . ?
H26A C26 H26B 108.0 . . ?
C24 C27 C25 111.6(5) . . ?
C24 C27 H27A 109.3 . . ?
C24 C27 H27B 109.3 . . ?
C25 C27 H27A 109.3 . . ?
C25 C27 H27B 109.3 . . ?
H27A C27 H27B 108.0 . . ?
H5WA O5W H5WB 104.5 . . ?
H6WA O6W H6WB 104.5 . . ?
C11 C28 C16 103.9(4) . . ?
C11 C28 H28 128.1 . . ?
C16 C28 H28 128.1 . . ?

loop_
_geom_bond_atom_site_label_1
_geom_bond_atom_site_label_2
_geom_bond_distance
_geom_bond_site_symmetry_2
_geom_bond_publ_flag
Mo1 O25 2.298(3) . ?
Mo1 O32 2.310(3) 2_566 ?
Mo1 O9 1.931(3) . ?
Mo1 O18 1.932(3) . ?
Mo1 O2 1.717(3) . ?
Mo1 O29 1.695(3) . ?
Mo2 O7 2.229(3) . ?
Mo2 O16 2.236(3) . ?
Mo2 O17 2.082(3) . ?
Mo2 O21 1.873(3) . ?
Mo2 O22 1.707(3) . ?
Mo2 O27 1.705(3) . ?
Mo3 O25 2.285(3) . ?
Mo3 O10 2.325(3) 2_566 ?
Mo3 O9 1.915(3) . ?
Mo3 O12 1.937(3) 2_566 ?
Mo3 O26 1.702(3) . ?
Mo3 O28 1.710(3) . ?
Mo4 O8 2.280(3) . ?
Mo4 O14 1.938(3) . ?
Mo4 O15 2.277(3) . ?
Mo4 O19 1.901(3) . ?
Mo4 O30 1.709(3) . ?
Mo4 O31 1.711(3) . ?
Mo5 O7 2.240(3) . ?
Mo5 O11 1.929(3) . ?
Mo5 O20 2.256(3) . ?
Mo5 O21 1.972(3) . ?
Mo5 O24 1.714(3) . ?
Mo5 O36 1.703(3) . ?
Mo6 O32 2.292(3) 2_566 ?
Mo6 O10 2.309(3) . ?
Mo6 O12 1.936(3) . ?
Mo6 O18 1.934(3) . ?
Mo6 O37 1.695(4) . ?
Mo6 O39 1.695(3) . ?
Mo7 O8 2.338(3) . ?
Mo7 O13 2.276(3) . ?
Mo7 O14 1.933(3) . ?
Mo7 O33 1.968(4) . ?
Mo7 O38 1.710(3) . ?
Mo7 O43 1.690(4) . ?
Mo8 O11 1.952(3) . ?
Mo8 O15 2.289(3) . ?
Mo8 O19 1.953(3) . ?
Mo8 O20 2.298(3) . ?
Mo8 O40 1.709(4) . ?
Mo8 O44 1.687(4) . ?
Mo9 O16 2.275(3) . ?
Mo9 O13 2.296(3) . ?
Mo9 O17 2.061(3) . ?
Mo9 O33 1.900(3) . ?
Mo9 O41 1.686(4) . ?
Mo9 O45 1.692(4) . ?
Cu3 O4 1.998(3) . ?
Cu3 O4W 1.957(3) . ?
Cu3 N5 1.967(4) . ?
Cu3 N6 1.939(3) . ?
Cu4 O6 1.976(3) . ?
Cu4 O5 1.943(3) . ?
Cu4 N8 1.928(4) . ?
Cu4 N7 1.920(4) . ?
Cu1 O1 1.998(3) . ?
Cu1 O2 2.316(3) . ?
Cu1 N1 1.948(4) . ?
Cu1 O1W 1.949(4) . ?
Cu1 N2 1.946(4) . ?
Cu2 O3 2.012(3) . ?
Cu2 O2W 2.304(3) . ?
Cu2 N3 1.960(4) . ?
Cu2 N4 1.948(4) . ?
Cu2 O3W 1.963(4) . ?
Cr1 O25 1.970(3) 2_566 ?
Cr1 O25 1.970(3) . ?
Cr1 O32 1.974(3) 2_566 ?
Cr1 O32 1.974(3) . ?
Cr1 O10 1.974(3) . ?
Cr1 O10 1.974(3) 2_566 ?
Cr2 O7 1.965(3) . ?
Cr2 O16 1.988(3) . ?
Cr2 O8 1.992(3) . ?
Cr2 O13 1.964(3) . ?
Cr2 O15 1.983(3) . ?
Cr2 O20 1.968(3) . ?
O4 C3 1.263(5) . ?
O5 C2 1.267(5) . ?
O4W H4WA 0.8528 . ?
O4W H4WB 0.8527 . ?
O1 C9 1.254(5) . ?
N8 N6 1.358(5) . ?
N8 C1 1.371(5) . ?
N5 N7 1.356(5) . ?
N5 C4 1.348(5) . ?
N7 C8 1.341(6) . ?
N6 C7 1.358(6) . ?
O3 C12 1.257(6) . ?
N1 N3 1.348(5) . ?
N1 C10 1.364(5) . ?
O2W H2WA 0.8672 . ?
O2W H2WB 0.8663 . ?
O1W H1WA 0.8512 . ?
O1W H1WB 0.8510 . ?
N2 N4 1.351(6) . ?
N2 C16 1.339(6) . ?
N3 C19 1.352(6) . ?
N4 C11 1.360(6) . ?
N9 H9 0.8600 . ?
N9 C2 1.305(5) . ?
N9 C13 1.475(6) . ?
C1 C2 1.466(6) . ?
C1 C6 1.365(6) . ?
N10 H10 0.8600 . ?
N10 C9 1.325(5) . ?
N10 C14 1.471(6) . ?
N11 H11 0.8600 . ?
N11 C3 1.323(5) . ?
N11 C15 1.476(6) . ?
O3W H3WA 0.9467 . ?
O3W H3WB 0.9530 . ?
C3 C4 1.460(6) . ?
C4 C5 1.379(6) . ?
C5 H5 0.9300 . ?
C5 C8 1.374(6) . ?
N12 H12 0.8600 . ?
N12 C12 1.321(6) . ?
N12 C18 1.460(7) . ?
C6 H6 0.9300 . ?
C6 C7 1.371(6) . ?
C7 H7 0.9300 . ?
C8 H8 0.9300 . ?
C9 C10 1.477(6) . ?
C10 C17 1.367(7) . ?
C11 C12 1.482(7) . ?
C11 C28 1.374(7) . ?
C13 H13 0.9800 . ?
C13 C14 1.529(7) . ?
C13 C21 1.536(6) . ?
C14 H14 0.9800 . ?
C14 C20 1.527(6) . ?
C15 H15 0.9800 . ?
C15 C18 1.533(7) . ?
C15 C23 1.529(7) . ?
C16 H16 0.9300 . ?
C16 C28 1.381(7) . ?
C17 H17 0.9300 . ?
C17 C19 1.376(6) . ?
C18 H18 0.9800 . ?
C18 C24 1.526(7) . ?
C19 H19 0.9300 . ?
C20 H20A 0.9700 . ?
C20 H20B 0.9700 . ?
C20 C22 1.518(7) . ?
C21 H21A 0.9700 . ?
C21 H21B 0.9700 . ?
C21 C26 1.525(8) . ?
C22 H22A 0.9700 . ?
C22 H22B 0.9700 . ?
C22 C26 1.501(8) . ?
C23 H23A 0.9700 . ?
C23 H23B 0.9700 . ?
C23 C25 1.510(7) . ?
C24 H24A 0.9700 . ?
C24 H24B 0.9700 . ?
C24 C27 1.512(9) . ?
C25 H25A 0.9700 . ?
C25 H25B 0.9700 . ?
C25 C27 1.517(9) . ?
C26 H26A 0.9700 . ?
C26 H26B 0.9700 . ?
C27 H27A 0.9700 . ?
C27 H27B 0.9700 . ?
O5W H5WA 0.8502 . ?
O5W H5WB 0.8501 . ?
O6W H6WA 0.8500 . ?
O6W H6WB 0.8510 . ?
C28 H28 0.9300 . ?

loop_
_geom_torsion_atom_site_label_1
_geom_torsion_atom_site_label_2
_geom_torsion_atom_site_label_3
_geom_torsion_atom_site_label_4
_geom_torsion
_geom_torsion_site_symmetry_1
_geom_torsion_site_symmetry_2
_geom_torsion_site_symmetry_3
_geom_torsion_site_symmetry_4
_geom_torsion_publ_flag
Cu3 O4 C3 N11 -173.5(3) . . . . ?
Cu3 O4 C3 C4 2.1(5) . . . . ?
Cu3 N5 N7 Cu4 3.2(6) . . . . ?
Cu3 N5 N7 C8 -172.8(4) . . . . ?
Cu3 N5 C4 C3 -0.6(5) . . . . ?
Cu3 N5 C4 C5 173.6(3) . . . . ?
Cu3 N6 C7 C6 -176.6(3) . . . . ?
Cu4 O5 C2 N9 -164.2(3) . . . . ?
Cu4 O5 C2 C1 12.9(5) . . . . ?
Cu4 N8 N6 Cu3 -8.0(6) . . . . ?
Cu4 N8 N6 C7 175.7(3) . . . . ?
Cu4 N8 C1 C2 2.5(4) . . . . ?
Cu4 N8 C1 C6 -176.5(3) . . . . ?
Cu4 N7 C8 C5 -174.7(3) . . . . ?
Cu1 O1 C9 N10 -167.2(3) . . . . ?
Cu1 O1 C9 C10 9.5(5) . . . . ?
Cu1 N1 N3 Cu2 -2.3(6) . . . . ?
Cu1 N1 N3 C19 175.7(3) . . . . ?
Cu1 N1 C10 C9 3.6(5) . . . . ?
Cu1 N1 C10 C17 -177.2(3) . . . . ?
Cu1 N2 N4 Cu2 -2.8(6) . . . . ?
Cu1 N2 N4 C11 179.0(3) . . . . ?
Cu1 N2 C16 C28 -178.5(3) . . . . ?
Cu2 O3 C12 N12 -172.8(4) . . . . ?
Cu2 O3 C12 C11 3.7(6) . . . . ?
Cu2 N3 C19 C17 177.8(3) . . . . ?
Cu2 N4 C11 C12 3.9(5) . . . . ?
Cu2 N4 C11 C28 -179.6(3) . . . . ?
O25 Mo1 O2 Cu1 -151.6(3) . . . . ?
O32 Mo1 O2 Cu1 -124.2(2) 2_566 . . . ?
O7 Mo2 O21 Mo5 16.82(14) . . . . ?
O16 Mo2 O21 Mo5 88.64(16) . . . . ?
O4 C3 C4 N5 -1.0(6) . . . . ?
O4 C3 C4 C5 -173.2(5) . . . . ?
O9 Mo1 O2 Cu1 153.0(2) . . . . ?
O17 Mo2 O21 Mo5 48.4(4) . . . . ?
O18 Mo1 O2 Cu1 -52.8(2) . . . . ?
O22 Mo2 O21 Mo5 -73.42(19) . . . . ?
O1 C9 C10 N1 -8.9(6) . . . . ?
O1 C9 C10 C17 172.2(5) . . . . ?
N8 N6 C7 C6 -0.8(5) . . . . ?
N8 C1 C2 O5 -10.3(6) . . . . ?
N8 C1 C2 N9 166.8(4) . . . . ?
N8 C1 C6 C7 -0.7(5) . . . . ?
O27 Mo2 O21 Mo5 177.95(16) . . . . ?
N5 N7 C8 C5 0.9(5) . . . . ?
N5 C4 C5 C8 2.0(5) . . . . ?
N7 N5 C4 C3 -175.7(3) . . . . ?
N7 N5 C4 C5 -1.5(5) . . . . ?
N6 N8 C1 C2 179.2(3) . . . . ?
N6 N8 C1 C6 0.3(5) . . . . ?
O29 Mo1 O2 Cu1 50.1(3) . . . . ?
N1 N3 C19 C17 0.1(5) . . . . ?
N1 C10 C17 C19 0.6(5) . . . . ?
N2 N4 C11 C12 -177.5(4) . . . . ?
N2 N4 C11 C28 -1.0(5) . . . . ?
N2 C16 C28 C11 0.1(6) . . . . ?
N3 N1 C10 C9 -179.8(4) . . . . ?
N3 N1 C10 C17 -0.5(5) . . . . ?
N4 N2 C16 C28 -0.7(6) . . . . ?
N4 C11 C12 O3 -5.1(6) . . . . ?
N4 C11 C12 N12 171.6(4) . . . . ?
N4 C11 C28 C16 0.5(6) . . . . ?
N9 C13 C14 N10 -63.5(5) . . . . ?
N9 C13 C14 C20 175.4(4) . . . . ?
N9 C13 C21 C26 -177.7(5) . . . . ?
C1 N8 N6 Cu3 176.5(3) . . . . ?
C1 N8 N6 C7 0.3(4) . . . . ?
C1 C6 C7 N6 0.9(5) . . . . ?
N10 C9 C10 N1 168.0(4) . . . . ?
N10 C9 C10 C17 -11.0(8) . . . . ?
N10 C14 C20 C22 179.7(4) . . . . ?
N11 C3 C4 N5 174.7(4) . . . . ?
N11 C3 C4 C5 2.5(8) . . . . ?
N11 C15 C18 N12 -62.4(6) . . . . ?
N11 C15 C18 C24 176.0(5) . . . . ?
N11 C15 C23 C25 -176.8(5) . . . . ?
C2 N9 C13 C14 88.8(5) . . . . ?
C2 N9 C13 C21 -150.1(5) . . . . ?
C2 C1 C6 C7 -179.2(5) . . . . ?
C3 N11 C15 C18 85.8(6) . . . . ?
C3 N11 C15 C23 -151.7(5) . . . . ?
C3 C4 C5 C8 174.3(5) . . . . ?
C4 N5 N7 Cu4 176.4(3) . . . . ?
C4 N5 N7 C8 0.4(5) . . . . ?
C4 C5 C8 N7 -1.7(5) . . . . ?
N12 C18 C24 C27 -175.8(5) . . . . ?
C6 C1 C2 O5 168.2(5) . . . . ?
C6 C1 C2 N9 -14.7(8) . . . . ?
C9 N10 C14 C13 85.6(5) . . . . ?
C9 N10 C14 C20 -152.5(4) . . . . ?
C9 C10 C17 C19 179.5(5) . . . . ?
C10 N1 N3 Cu2 -177.7(3) . . . . ?
C10 N1 N3 C19 0.2(5) . . . . ?
C10 C17 C19 N3 -0.5(6) . . . . ?
C12 N12 C18 C15 95.4(6) . . . . ?
C12 N12 C18 C24 -143.4(5) . . . . ?
C12 C11 C28 C16 175.7(5) . . . . ?
C13 N9 C2 O5 3.2(7) . . . . ?
C13 N9 C2 C1 -173.8(4) . . . . ?
C13 C14 C20 C22 -57.9(6) . . . . ?
C13 C21 C26 C22 56.1(8) . . . . ?
C14 N10 C9 O1 3.4(7) . . . . ?
C14 N10 C9 C10 -173.3(4) . . . . ?
C14 C13 C21 C26 -55.2(7) . . . . ?
C14 C20 C22 C26 58.1(7) . . . . ?
C15 N11 C3 O4 11.8(7) . . . . ?
C15 N11 C3 C4 -163.7(4) . . . . ?
C15 C18 C24 C27 -55.0(7) . . . . ?
C15 C23 C25 C27 56.2(7) . . . . ?
C16 N2 N4 Cu2 179.2(4) . . . . ?
C16 N2 N4 C11 1.0(5) . . . . ?
C18 N12 C12 O3 11.9(8) . . . . ?
C18 N12 C12 C11 -164.5(4) . . . . ?
C18 C15 C23 C25 -56.1(6) . . . . ?
C18 C24 C27 C25 56.4(8) . . . . ?
C20 C22 C26 C21 -57.1(8) . . . . ?
C21 C13 C14 N10 177.3(4) . . . . ?
C21 C13 C14 C20 56.2(6) . . . . ?
C23 C15 C18 N12 177.0(4) . . . . ?
C23 C15 C18 C24 55.4(6) . . . . ?
C23 C25 C27 C24 -57.0(8) . . . . ?
C28 C11 C12 O3 179.8(5) . . . . ?
C28 C11 C12 N12 -3.6(9) . . . . ?

loop_
_smtbx_masks_void_nr
_smtbx_masks_void_average_x
_smtbx_masks_void_average_y
_smtbx_masks_void_average_z
_smtbx_masks_void_volume
_smtbx_masks_void_count_electrons
_smtbx_masks_void_content
1 0.000 0.000 0.000 64.1 17.0 ?
2 -0.500 0.500 0.000 356.4 91.8 ?
3 0.000 0.500 0.000 15.4 0.0 ?
4 0.198 0.143 0.729 21.8 5.9 ?
5 0.802 0.857 0.271 21.8 5.9 ?
